data_2242469
loop_
_publ_author_name
'Blignaut, Jacques'
'Lemmerer, Andreas'

_publ_section_title
;
 An investigation to elucidate the factors dictating the crystal structure
 of seven ammonium carboxylate molecular salts
;
_journal_issue 5
_journal_name_full 'Acta Crystallographica Section E'
_journal_page_first 580
_journal_page_last 586
_journal_paper_doi 10.1107/S2056989017017856
_journal_volume 74
_journal_year 2018
_chemical_formula_iupac 'C8 H12 N +, C6 H4 N O2 -'
_chemical_formula_moiety 'C8 H12 N +, C6 H4 N O2 -'
_chemical_formula_sum 'C14 H16 N2 O2'
_chemical_formula_weight 244.29
_chemical_name_common '(RS)-alpha-methylbenzylammonium isonicotinate'
_chemical_name_systematic
;
(<i>RS</i>)-1-Phenylethan-1-aminium pyridine-4-carboxylate
;
_space_group_IT_number 14
_symmetry_cell_setting monoclinic
_symmetry_space_group_name_Hall '-P 2yn'
_symmetry_space_group_name_H-M 'P 1 21/n 1'
_atom_sites_solution_hydrogens mixed
_audit_conform_dict_name cif_core.dic
_audit_conform_dict_version 2.4.3
_audit_creation_method 'WinGX routine CIF_UPDATE'
_cell_angle_alpha 90
_cell_angle_beta 102.247(3)
_cell_angle_gamma 90
_cell_formula_units_Z 4
_cell_length_a 9.4094(5)
_cell_length_b 9.4697(5)
_cell_length_c 15.1613(9)
_cell_measurement_reflns_used 8190
_cell_measurement_temperature 173(2)
_cell_measurement_theta_max 24.11
_cell_measurement_theta_min 2.35
_cell_volume 1320.19(13)
_computing_cell_refinement
;
SAINT-Plus (Bruker, 2016)
;
_computing_data_collection
;
APEX3 (Bruker, 2016)
;
_computing_data_reduction
;
SAINT-Plus (Bruker, 2016) and XPREP (Bruker, 2016)
;
_computing_molecular_graphics
;
ORTEP-3 for Windows (Farrugia, 2012) and DIAMOND (Brandenburg & Berndt,
1999)
;
_computing_publication_material
;
WinGX (Farrugia, 2012)
;
_computing_structure_refinement
;
SHELXL2017 (Sheldrick, 2015)
;
_computing_structure_solution
;
SHELXS97 (Sheldrick, 2008)
;
_diffrn_ambient_temperature 173(2)
_diffrn_measured_fraction_theta_full 1
_diffrn_measured_fraction_theta_max 1
_diffrn_measurement_device_type 'Bruker D8 Venture Photon CCD area detector'
_diffrn_measurement_method '\w scans'
_diffrn_radiation_monochromator graphite
_diffrn_radiation_type MoK\a
_diffrn_radiation_wavelength 0.71073
_diffrn_reflns_av_R_equivalents 0.1007
_diffrn_reflns_limit_h_max 12
_diffrn_reflns_limit_h_min -12
_diffrn_reflns_limit_k_max 12
_diffrn_reflns_limit_k_min -12
_diffrn_reflns_limit_l_max 20
_diffrn_reflns_limit_l_min -20
_diffrn_reflns_number 38822
_diffrn_reflns_theta_full 25.242
_diffrn_reflns_theta_max 27.996
_diffrn_reflns_theta_min 2.346
_diffrn_standards_number 0
_exptl_absorpt_coefficient_mu 0.083
_exptl_absorpt_correction_T_max 0.96
_exptl_absorpt_correction_T_min 0.95
_exptl_absorpt_correction_type integration
_exptl_absorpt_process_details
;
(XPREP; Bruker, 2016)
;
_exptl_crystal_colour colourless
_exptl_crystal_density_diffrn 1.229
_exptl_crystal_density_method 'not measured'
_exptl_crystal_description plate
_exptl_crystal_F_000 520
_exptl_crystal_size_max 0.76
_exptl_crystal_size_mid 0.33
_exptl_crystal_size_min 0.07
_refine_diff_density_max 0.381
_refine_diff_density_min -0.396
_refine_ls_extinction_method none
_refine_ls_goodness_of_fit_ref 1.047
_refine_ls_hydrogen_treatment mixed
_refine_ls_matrix_type full
_refine_ls_number_constraints 0
_refine_ls_number_parameters 176
_refine_ls_number_reflns 3190
_refine_ls_number_restraints 0
_refine_ls_restrained_S_all 1.047
_refine_ls_R_factor_all 0.0755
_refine_ls_R_factor_gt 0.0561
_refine_ls_shift/su_max 0
_refine_ls_shift/su_mean 0
_refine_ls_structure_factor_coef Fsqd
_refine_ls_weighting_details 'w=1/[\s^2^(Fo^2^)+(0.0941P)^2^+0.2604P] where P=(Fo^2^+2Fc^2^)/3'
_refine_ls_weighting_scheme calc
_refine_ls_wR_factor_gt 0.1492
_refine_ls_wR_factor_ref 0.1708
_reflns_number_gt 2359
_reflns_number_total 3190
_reflns_threshold_expression 'I > 2\s(I)'
_cod_data_source_file xi2001sup1.cif
_cod_data_source_block I
_cod_original_sg_symbol_H-M 'P 21/n'
_cod_database_code 2242469
_shelx_estimated_absorpt_t_min 0.939
_shelx_estimated_absorpt_t_max 0.994

loop_
_symmetry_equiv_pos_as_xyz
'x, y, z'
'-x+1/2, y+1/2, -z+1/2'
'-x, -y, -z'
'x-1/2, -y-1/2, z-1/2'

loop_
_atom_site_type_symbol
_atom_site_label
_atom_site_fract_x
_atom_site_fract_y
_atom_site_fract_z
_atom_site_U_iso_or_equiv
_atom_site_adp_type
_atom_site_calc_flag
_atom_site_occupancy
C C1 0.36397(17) 0.73101(15) 0.23522(11) 0.0356(4) Uani d 1
C C2 0.37700(18) 0.82392(16) 0.16665(12) 0.0379(4) Uani d 1
H H2 0.469713 0.861634 0.164378 0.045 Uiso calc 1
C C3 0.25688(19) 0.86235(18) 0.10161(13) 0.0427(4) Uani d 1
H H3 0.267388 0.924437 0.054193 0.051 Uiso calc 1
C C4 0.1213(2) 0.8100(2) 0.10587(13) 0.0475(4) Uani d 1
H H4 0.038141 0.837452 0.06192 0.057 Uiso calc 1
C C5 0.1068(2) 0.7180(2) 0.17387(15) 0.0536(5) Uani d 1
H H5 0.013626 0.68193 0.176604 0.064 Uiso calc 1
C C6 0.22735(19) 0.6783(2) 0.23802(14) 0.0471(4) Uani d 1
H H6 0.216714 0.614276 0.284453 0.057 Uiso calc 1
C C7 0.49410(18) 0.68555(16) 0.30626(11) 0.0368(4) Uani d 1
H H7 0.45852 0.621973 0.349619 0.044 Uiso calc 1
C C8 0.5745(2) 0.80785(18) 0.35973(13) 0.0482(5) Uani d 1
H H8A 0.657613 0.771497 0.404167 0.072 Uiso calc 1
H H8B 0.508569 0.858155 0.390937 0.072 Uiso calc 1
H H8C 0.609192 0.872738 0.318543 0.072 Uiso calc 1
C C10 0.71054(19) 0.61304(16) 0.01922(13) 0.0421(4) Uani d 1
H H10 0.783407 0.575032 0.066354 0.051 Uiso calc 1
C C11 0.6532(2) 0.53314(17) -0.05587(13) 0.0475(5) Uani d 1
H H11 0.690245 0.440511 -0.059585 0.057 Uiso calc 1
C C12 0.49964(18) 0.71011(17) -0.11664(12) 0.0389(4) Uani d 1
H H12 0.424163 0.744187 -0.163695 0.047 Uiso calc 1
C C13 0.55272(17) 0.79860(15) -0.04510(11) 0.0363(4) Uani d 1
H H13 0.515779 0.891799 -0.044027 0.044 Uiso calc 1
C C14 0.66020(16) 0.75029(15) 0.02501(11) 0.0320(3) Uani d 1
C C15 0.72087(15) 0.84180(15) 0.10609(11) 0.0312(3) Uani d 1
N N1 0.59829(15) 0.60289(13) 0.26409(10) 0.0340(3) Uani d 1
N N2 0.54883(16) 0.57833(14) -0.12346(10) 0.0420(4) Uani d 1
O O1 0.76355(12) 0.78218(11) 0.18042(8) 0.0382(3) Uani d 1
O O2 0.72283(14) 0.97236(11) 0.09234(8) 0.0446(3) Uani d 1
H H1A 0.549(2) 0.541(2) 0.2211(14) 0.047(5) Uiso d 1
H H1B 0.664(2) 0.560(2) 0.3127(15) 0.052(6) Uiso d 1
H H1C 0.651(2) 0.666(2) 0.2308(13) 0.048(5) Uiso d 1

loop_
_atom_site_aniso_label
_atom_site_aniso_U_11
_atom_site_aniso_U_22
_atom_site_aniso_U_33
_atom_site_aniso_U_12
_atom_site_aniso_U_13
_atom_site_aniso_U_23
C1 0.0372(8) 0.0231(7) 0.0463(9) 0.0016(6) 0.0086(7) -0.0025(6)
C2 0.0364(8) 0.0255(7) 0.0519(10) -0.0001(6) 0.0096(7) 0.0012(6)
C3 0.0484(10) 0.0293(8) 0.0496(10) 0.0068(7) 0.0083(8) 0.0036(7)
C4 0.0390(9) 0.0436(10) 0.0559(11) 0.0110(7) 0.0014(8) -0.0045(8)
C5 0.0341(9) 0.0560(12) 0.0707(13) -0.0025(8) 0.0108(9) 0.0024(10)
C6 0.0417(10) 0.0423(9) 0.0589(11) -0.0042(7) 0.0140(8) 0.0066(8)
C7 0.0404(9) 0.0261(7) 0.0431(9) 0.0004(6) 0.0069(7) 0.0009(6)
C8 0.0546(11) 0.0343(9) 0.0517(11) 0.0016(7) 0.0022(8) -0.0112(7)
C10 0.0445(9) 0.0232(7) 0.0519(10) 0.0068(6) -0.0048(7) -0.0022(7)
C11 0.0547(10) 0.0228(8) 0.0590(11) 0.0073(7) -0.0015(9) -0.0078(7)
C12 0.0375(8) 0.0281(8) 0.0467(9) 0.0012(6) -0.0008(7) -0.0020(6)
C13 0.0375(8) 0.0208(7) 0.0477(9) 0.0031(6) 0.0024(7) -0.0002(6)
C14 0.0313(7) 0.0194(6) 0.0442(8) -0.0012(5) 0.0055(6) 0.0002(6)
C15 0.0279(7) 0.0211(7) 0.0429(8) 0.0007(5) 0.0033(6) 0.0001(6)
N1 0.0360(7) 0.0182(6) 0.0443(8) 0.0009(5) 0.0006(6) 0.0011(5)
N2 0.0465(8) 0.0250(7) 0.0510(8) -0.0025(6) 0.0026(6) -0.0068(6)
O1 0.0390(6) 0.0294(6) 0.0423(7) -0.0036(4) 0.0000(5) 0.0034(5)
O2 0.0582(8) 0.0181(5) 0.0509(7) -0.0017(5) -0.0036(6) -0.0010(5)

loop_
_atom_type_symbol
_atom_type_description
_atom_type_scat_dispersion_real
_atom_type_scat_dispersion_imag
_atom_type_scat_source
C C 0.0033 0.0016 'International Tables Vol C Tables 4.2.6.8 and 6.1.1.4'
H H 0 0 'International Tables Vol C Tables 4.2.6.8 and 6.1.1.4'
N N 0.0061 0.0033 'International Tables Vol C Tables 4.2.6.8 and 6.1.1.4'
O O 0.0106 0.006 'International Tables Vol C Tables 4.2.6.8 and 6.1.1.4'

loop_
_exptl_crystal_face_index_h
_exptl_crystal_face_index_k
_exptl_crystal_face_index_l
_exptl_crystal_face_perp_dist
0 1 0 0.156
0 -1 0 0.167
1 -2 1 0.139
0 0 -1 0.247
0 0 1 0.34
1 0 -1 0.034
-1 0 1 0.024

loop_
_geom_angle_atom_site_label_1
_geom_angle_atom_site_label_2
_geom_angle_atom_site_label_3
_geom_angle
C2 C1 C6 118.74(16)
C2 C1 C7 121.84(14)
C6 C1 C7 119.41(15)
C3 C2 C1 120.86(16)
C3 C2 H2 119.6
C1 C2 H2 119.6
C2 C3 C4 119.69(17)
C2 C3 H3 120.2
C4 C3 H3 120.2
C5 C4 C3 120.01(17)
C5 C4 H4 120
C3 C4 H4 120
C4 C5 C6 120.16(17)
C4 C5 H5 119.9
C6 C5 H5 119.9
C5 C6 C1 120.53(17)
C5 C6 H6 119.7
C1 C6 H6 119.7
N1 C7 C1 110.42(13)
N1 C7 C8 109.18(14)
C1 C7 C8 113.54(13)
N1 C7 H7 107.8
C1 C7 H7 107.8
C8 C7 H7 107.8
C7 C8 H8A 109.5
C7 C8 H8B 109.5
H8A C8 H8B 109.5
C7 C8 H8C 109.5
H8A C8 H8C 109.5
H8B C8 H8C 109.5
C11 C10 C14 119.06(16)
C11 C10 H10 120.5
C14 C10 H10 120.5
N2 C11 C10 123.73(15)
N2 C11 H11 118.1
C10 C11 H11 118.1
N2 C12 C13 123.55(16)
N2 C12 H12 118.2
C13 C12 H12 118.2
C12 C13 C14 119.25(14)
C12 C13 H13 120.4
C14 C13 H13 120.4
C13 C14 C10 117.66(15)
C13 C14 C15 121.61(13)
C10 C14 C15 120.73(14)
O1 C15 O2 125.63(15)
O1 C15 C14 117.90(13)
O2 C15 C14 116.46(14)
C7 N1 H1A 110.8(12)
C7 N1 H1B 105.6(12)
H1A N1 H1B 115.0(18)
C7 N1 H1C 110.6(12)
H1A N1 H1C 104.9(16)
H1B N1 H1C 110.0(17)
C11 N2 C12 116.73(14)

loop_
_geom_bond_atom_site_label_1
_geom_bond_atom_site_label_2
_geom_bond_distance
C1 C2 1.387(2)
C1 C6 1.388(2)
C1 C7 1.512(2)
C2 C3 1.382(2)
C2 H2 0.95
C3 C4 1.383(3)
C3 H3 0.95
C4 C5 1.378(3)
C4 H4 0.95
C5 C6 1.381(3)
C5 H5 0.95
C6 H6 0.95
C7 N1 1.500(2)
C7 C8 1.520(2)
C7 H7 1
C8 H8A 0.98
C8 H8B 0.98
C8 H8C 0.98
C10 C11 1.378(2)
C10 C14 1.392(2)
C10 H10 0.95
C11 N2 1.331(2)
C11 H11 0.95
C12 N2 1.343(2)
C12 C13 1.378(2)
C12 H12 0.95
C13 C14 1.381(2)
C13 H13 0.95
C14 C15 1.513(2)
C15 O1 1.2482(18)
C15 O2 1.2546(18)
N1 H1A 0.93(2)
N1 H1B 0.95(2)
N1 H1C 0.98(2)

loop_
_geom_hbond_atom_site_label_D
_geom_hbond_atom_site_label_H
_geom_hbond_atom_site_label_A
_geom_hbond_site_symmetry_A
_geom_hbond_distance_DH
_geom_hbond_distance_HA
_geom_hbond_distance_DA
_geom_hbond_angle_DHA
_geom_hbond_publ_flag
N1 H1B O2 2_645 0.95(2) 1.80(2) 2.747(2) 176(2) yes
N1 H1C O1 . 0.98(2) 1.81(2) 2.783(2) 174(2) yes
N1 H1A N2 3_665 0.93(2) 1.93(2) 2.856(2) 175(2) yes

loop_
_geom_torsion_atom_site_label_1
_geom_torsion_atom_site_label_2
_geom_torsion_atom_site_label_3
_geom_torsion_atom_site_label_4
_geom_torsion
C6 C1 C2 C3 -0.7(2)
C7 C1 C2 C3 179.00(15)
C1 C2 C3 C4 1.4(3)
C2 C3 C4 C5 -1.1(3)
C3 C4 C5 C6 0.2(3)
C4 C5 C6 C1 0.5(3)
C2 C1 C6 C5 -0.2(3)
C7 C1 C6 C5 -179.94(17)
C2 C1 C7 N1 -64.54(19)
C6 C1 C7 N1 115.18(17)
C2 C1 C7 C8 58.5(2)
C6 C1 C7 C8 -121.83(18)
C14 C10 C11 N2 -1.5(3)
N2 C12 C13 C14 -1.4(3)
C12 C13 C14 C10 0.4(2)
C12 C13 C14 C15 -178.95(14)
C11 C10 C14 C13 0.9(3)
C11 C10 C14 C15 -179.69(16)
C13 C14 C15 O1 148.63(15)
C10 C14 C15 O1 -30.7(2)
C13 C14 C15 O2 -30.9(2)
C10 C14 C15 O2 149.70(16)
C10 C11 N2 C12 0.6(3)
C13 C12 N2 C11 0.9(3)

_cod_database_fobs_code 2242469
